data_7241157
loop_
_publ_author_name
'Torubaev, Yury'
'Skabitskiy, Ivan V.'

_publ_section_title
;
 New Supramolecular Heterosynthon
 [C-I&#x2219;&#x2219;&#x2219;O=C(carboxylate)] at Work: Engineering of the
 Copper Acetates Cocrystals.
;
_journal_name_full CrystEngComm
_journal_paper_doi 10.1039/D0CE01093F
_journal_year 2020
_chemical_formula_moiety 'C6 F4 I2, 2(C2 H4 O2)'
_chemical_formula_sum 'C10 H8 F4 I2 O4'
_chemical_formula_weight 521.96
_chemical_name_systematic '1,4-diiodo-tetrafluorobenzene acetic acid solvate'
_chemical_properties_physical Heat-sensitive
_space_group_crystal_system monoclinic
_space_group_IT_number 14
_space_group_name_Hall '-P 2ybc'
_space_group_name_H-M_alt 'P 1 21/c 1'
_atom_sites_solution_hydrogens mixed
_atom_sites_solution_primary dual
_audit_creation_date 2020-06-15
_audit_creation_method
;
Olex2 1.2
(compiled May 29 2018 13:30:08 for OlexSys, GUI svn.r5506)
;
_audit_update_record
;
2020-06-15 deposited with the CCDC.	2020-09-01 downloaded from the CCDC.
;
_cell_angle_alpha 90
_cell_angle_beta 97.4220(10)
_cell_angle_gamma 90
_cell_formula_units_Z 2
_cell_length_a 15.1477(5)
_cell_length_b 4.3981(2)
_cell_length_c 11.0800(4)
_cell_measurement_reflns_used 7546
_cell_measurement_temperature 100
_cell_measurement_theta_max 33.83
_cell_measurement_theta_min 2.71
_cell_volume 731.98(5)
_computing_cell_refinement 'SAINT v8.37A (Bruker, 2015)'
_computing_data_reduction 'SAINT v8.37A (Bruker, 2015)'
_computing_molecular_graphics 'Olex2 (Dolomanov et al., 2009)'
_computing_publication_material 'Olex2 (Dolomanov et al., 2009)'
_computing_structure_refinement 'ShelXL (Sheldrick, 2015)'
_computing_structure_solution 'XT (Sheldrick, 2015)'
_diffrn_ambient_temperature 100
_diffrn_measured_fraction_theta_full 0.994
_diffrn_measured_fraction_theta_max 0.880
_diffrn_measurement_device_type 'Bruker APEX-II CCD'
_diffrn_measurement_method '\f and \w scans'
_diffrn_radiation_type MoK\a
_diffrn_radiation_wavelength 0.71073
_diffrn_reflns_av_R_equivalents 0.0236
_diffrn_reflns_av_unetI/netI 0.0194
_diffrn_reflns_Laue_measured_fraction_full 0.994
_diffrn_reflns_Laue_measured_fraction_max 0.880
_diffrn_reflns_limit_h_max 22
_diffrn_reflns_limit_h_min -22
_diffrn_reflns_limit_k_max 6
_diffrn_reflns_limit_k_min -6
_diffrn_reflns_limit_l_max 17
_diffrn_reflns_limit_l_min -17
_diffrn_reflns_number 14318
_diffrn_reflns_point_group_measured_fraction_full 0.994
_diffrn_reflns_point_group_measured_fraction_max 0.880
_diffrn_reflns_theta_full 25.242
_diffrn_reflns_theta_max 34.325
_diffrn_reflns_theta_min 2.712
_diffrn_standards_number 0
_exptl_absorpt_coefficient_mu 4.349
_exptl_absorpt_correction_T_max 0.7468
_exptl_absorpt_correction_T_min 0.6301
_exptl_absorpt_correction_type multi-scan
_exptl_absorpt_process_details
;
SADABS-2016/2 (Bruker,2016) was used for absorption correction.
wR2(int) was 0.0800 before and 0.0400 after correction.
The Ratio of minimum to maximum transmission is 0.8437.
The \l/2 correction factor is Not present.
;
_exptl_crystal_colour colourless
_exptl_crystal_colour_primary colourless
_exptl_crystal_density_diffrn 2.368
_exptl_crystal_description block
_exptl_crystal_F_000 484
_exptl_crystal_recrystallization_method 'Re-crystallisation from solvent: Acetic acid'
_exptl_crystal_size_max 0.24
_exptl_crystal_size_mid 0.22
_exptl_crystal_size_min 0.21
_refine_diff_density_max 0.540
_refine_diff_density_min -0.989
_refine_diff_density_rms 0.101
_refine_ls_extinction_coef 0.0024(3)
_refine_ls_extinction_expression Fc^*^=kFc[1+0.001xFc^2^\l^3^/sin(2\q)]^-1/4^
_refine_ls_extinction_method 'SHELXL-2014/7 (Sheldrick 2014'
_refine_ls_goodness_of_fit_ref 1.152
_refine_ls_hydrogen_treatment mixed
_refine_ls_matrix_type full
_refine_ls_number_parameters 97
_refine_ls_number_reflns 2678
_refine_ls_number_restraints 0
_refine_ls_restrained_S_all 1.152
_refine_ls_R_factor_all 0.0264
_refine_ls_R_factor_gt 0.0221
_refine_ls_shift/su_max 0.001
_refine_ls_shift/su_mean 0.000
_refine_ls_structure_factor_coef Fsqd
_refine_ls_weighting_details 'w=1/[\s^2^(Fo^2^)+(0.0028P)^2^+0.8357P] where P=(Fo^2^+2Fc^2^)/3'
_refine_ls_weighting_scheme calc
_refine_ls_wR_factor_gt 0.0357
_refine_ls_wR_factor_ref 0.0367
_reflns_Friedel_coverage 0.000
_reflns_number_gt 2421
_reflns_number_total 2678
_reflns_threshold_expression 'I > 2\s(I)'
_cod_data_source_file d0ce01093f2.cif
_cod_data_source_block 2_CCDC1
_cod_database_code 7241157
_shelx_shelxl_version_number 2014/7
_shelx_space_group_comment
;
The symmetry employed for this shelxl refinement is uniquely defined
by the following loop, which should always be used as a source of
symmetry information in preference to the above space-group names.
They are only intended as comments.
;
_shelx_estimated_absorpt_t_max 0.462
_shelx_estimated_absorpt_t_min 0.422
_olex2_refinement_description
;
1. Fixed Uiso
 At 1.5 times of:
  All C(H,H,H) groups
2.a Idealised Me refined as rotating group:
 C2(H2a,H2b,H2c)
;
_olex2_submission_special_instructions 'No special instructions were received'

loop_
_space_group_symop_operation_xyz
'x, y, z'
'-x, y+1/2, -z+1/2'
'-x, -y, -z'
'x, -y-1/2, z-1/2'

loop_
_atom_site_label
_atom_site_type_symbol
_atom_site_fract_x
_atom_site_fract_y
_atom_site_fract_z
_atom_site_U_iso_or_equiv
_atom_site_adp_type
_atom_site_occupancy
_atom_site_site_symmetry_order
_atom_site_calc_flag
_atom_site_refinement_flags_posn
_atom_site_refinement_flags_adp
_atom_site_refinement_flags_occupancy
_atom_site_disorder_assembly
_atom_site_disorder_group
I1 I 0.71520(2) 0.23949(3) 0.46648(2) 0.01608(5) Uani 1 1 d . . . . .
F1 F 0.52599(7) 0.4096(2) 0.32523(10) 0.0173(2) Uani 1 1 d . . . . .
F2 F 0.36191(7) 0.2159(3) 0.34240(10) 0.0184(2) Uani 1 1 d . . . . .
O2 O 0.99919(10) 0.7795(4) 0.37734(15) 0.0256(3) Uani 1 1 d . . . . .
O1 O 0.89878(9) 0.4522(3) 0.43111(14) 0.0246(3) Uani 1 1 d . . . . .
C4 C 0.51437(11) 0.2056(4) 0.41184(15) 0.0127(3) Uani 1 1 d . . . . .
C5 C 0.42898(11) 0.1075(4) 0.42209(15) 0.0123(3) Uani 1 1 d . . . . .
C3 C 0.58738(11) 0.0979(4) 0.48881(15) 0.0123(3) Uani 1 1 d . . . . .
C1 C 0.92018(12) 0.6471(5) 0.36188(18) 0.0193(4) Uani 1 1 d . . . . .
C2 C 0.86045(13) 0.7583(5) 0.25295(18) 0.0235(4) Uani 1 1 d . . . . .
H2A H 0.8553 0.9801 0.2568 0.035 Uiso 1 1 calc GR . . . .
H2B H 0.8014 0.6664 0.2517 0.035 Uiso 1 1 calc GR . . . .
H2C H 0.8855 0.7012 0.1789 0.035 Uiso 1 1 calc GR . . . .
H2 H 1.026(2) 0.710(7) 0.436(3) 0.054(10) Uiso 1 1 d . . . . .

loop_
_atom_site_aniso_label
_atom_site_aniso_U_11
_atom_site_aniso_U_22
_atom_site_aniso_U_33
_atom_site_aniso_U_23
_atom_site_aniso_U_13
_atom_site_aniso_U_12
I1 0.01174(6) 0.01689(6) 0.02014(6) -0.00170(5) 0.00399(4) -0.00313(4)
F1 0.0205(5) 0.0176(5) 0.0143(5) 0.0058(4) 0.0040(4) -0.0029(4)
F2 0.0149(5) 0.0229(5) 0.0164(5) 0.0034(5) -0.0017(4) 0.0029(4)
O2 0.0154(6) 0.0308(8) 0.0294(8) 0.0055(7) -0.0019(6) -0.0073(6)
O1 0.0132(6) 0.0300(8) 0.0295(8) 0.0057(6) -0.0014(6) -0.0057(5)
C4 0.0157(8) 0.0109(7) 0.0119(7) -0.0001(6) 0.0034(6) -0.0009(6)
C5 0.0118(7) 0.0137(7) 0.0111(7) -0.0014(6) 0.0002(6) 0.0016(6)
C3 0.0121(7) 0.0134(7) 0.0121(7) -0.0029(6) 0.0035(6) -0.0013(6)
C1 0.0128(8) 0.0215(8) 0.0239(9) -0.0037(7) 0.0032(7) 0.0003(6)
C2 0.0165(8) 0.0295(10) 0.0239(9) -0.0002(9) -0.0002(7) 0.0003(8)

loop_
_atom_type_symbol
_atom_type_description
_atom_type_scat_dispersion_real
_atom_type_scat_dispersion_imag
_atom_type_scat_source
C C 0.0033 0.0016 'International Tables Vol C Tables 4.2.6.8 and 6.1.1.4'
H H 0.0000 0.0000 'International Tables Vol C Tables 4.2.6.8 and 6.1.1.4'
F F 0.0171 0.0103 'International Tables Vol C Tables 4.2.6.8 and 6.1.1.4'
I I -0.4742 1.8119 'International Tables Vol C Tables 4.2.6.8 and 6.1.1.4'
O O 0.0106 0.0060 'International Tables Vol C Tables 4.2.6.8 and 6.1.1.4'

loop_
_geom_angle_atom_site_label_1
_geom_angle_atom_site_label_2
_geom_angle_atom_site_label_3
_geom_angle
_geom_angle_site_symmetry_1
_geom_angle_site_symmetry_3
_geom_angle_publ_flag
C1 O2 H2 107(2) . . ?
F1 C4 C5 118.56(15) . . ?
F1 C4 C3 119.95(15) . . ?
C5 C4 C3 121.49(15) . . ?
F2 C5 C4 118.12(15) . . ?
F2 C5 C3 120.67(15) . 3_656 ?
C4 C5 C3 121.21(15) . 3_656 ?
C4 C3 I1 120.30(12) . . ?
C5 C3 I1 122.40(12) 3_656 . ?
C5 C3 C4 117.29(15) 3_656 . ?
O2 C1 C2 113.85(18) . . ?
O1 C1 O2 122.47(18) . . ?
O1 C1 C2 123.68(17) . . ?
C1 C2 H2A 109.5 . . ?
C1 C2 H2B 109.5 . . ?
C1 C2 H2C 109.5 . . ?
H2A C2 H2B 109.5 . . ?
H2A C2 H2C 109.5 . . ?
H2B C2 H2C 109.5 . . ?

loop_
_geom_bond_atom_site_label_1
_geom_bond_atom_site_label_2
_geom_bond_distance
_geom_bond_site_symmetry_2
_geom_bond_publ_flag
I1 C3 2.0787(16) . ?
F1 C4 1.3420(19) . ?
F2 C5 1.3444(19) . ?
O2 C1 1.322(2) . ?
O2 H2 0.78(3) . ?
O1 C1 1.222(2) . ?
C4 C5 1.382(2) . ?
C4 C3 1.390(2) . ?
C5 C3 1.384(2) 3_656 ?
C3 C5 1.384(2) 3_656 ?
C1 C2 1.494(3) . ?
C2 H2A 0.9800 . ?
C2 H2B 0.9800 . ?
C2 H2C 0.9800 . ?
